data_4135583
loop_
_publ_author_name
'Merzlyakova, Elena'
'Wolf, Silke'
'Lebedkin, Sergei'
'Bayarjargal, Lkhamsuren'
'Neumeier, B. Lilli'
'Bartenbach, Daniel'
'Holzer, Christof'
'Klopper, Wim'
'Winkler, Bjoern'
'Kappes, Manfred'
'Feldmann, Claus'

_publ_contact_author
;
      Prof. Dr. Clas Feldmann
      Karlsruhe Institute of Technology (KIT), CS
      Institut fuer Anorganische Chemie (AOC)
      Engesserstr. 15, Geb. 30.45
      76131 Karlsruhe 
      Deutschland
;
_publ_section_title
;
 18-Crown-6 Coordinated Metal Halides with Bright Luminescence and
 Nonlinear Optical Effects.
;
_journal_issue 2
_journal_name_full 'Journal of the American Chemical Society'
_journal_page_first 798
_journal_page_last 804
_journal_paper_doi 10.1021/jacs.0c09454
_journal_volume 143
_journal_year 2021
_chemical_formula_moiety 'C12 H24 I2 Mn O6'
_chemical_formula_sum 'C12 H24 I2 Mn O6'
_chemical_formula_weight 573.05
_space_group_crystal_system monoclinic
_space_group_IT_number 15
_space_group_name_Hall '-C 2yc'
_space_group_name_H-M_alt 'C 1 2/c 1'
_atom_sites_solution_hydrogens geom
_audit_creation_date 2019-11-04
_audit_creation_method
;
Olex2 1.2
(compiled 2018.05.29 svn.r3508 for OlexSys, GUI svn.r5506)
;
_cell_angle_alpha 90
_cell_angle_beta 94.37(3)
_cell_angle_gamma 90
_cell_formula_units_Z 8
_cell_length_a 10.871(2)
_cell_length_b 12.010(2)
_cell_length_c 28.514(6)
_cell_measurement_reflns_used 12458
_cell_measurement_temperature 213(2)
_cell_measurement_theta_max 29
_cell_measurement_theta_min 3.54
_cell_volume 3712.0(12)
_computing_cell_refinement 'CELL, SELECT (STOE)'
_computing_data_collection 'EXPOSE (STOE)'
_computing_data_reduction 'INTEGRATE (STOE)'
_computing_molecular_graphics 'Olex2 (Dolomanov et al., 2009)'
_computing_publication_material 'Olex2 (Dolomanov et al., 2009)'
_computing_structure_refinement 'ShelXL (Sheldrick, 2015)'
_computing_structure_solution 'ShelXT (Sheldrick, 2015)'
_diffrn_ambient_temperature 213(2)
_diffrn_measured_fraction_theta_full 0.979
_diffrn_measured_fraction_theta_max 0.961
_diffrn_measurement_device_type 'Bruker P4'
_diffrn_measurement_method '\w scans'
_diffrn_radiation_type MoK\a
_diffrn_radiation_wavelength 0.71073
_diffrn_reflns_av_R_equivalents 0.0328
_diffrn_reflns_av_unetI/netI 0.0299
_diffrn_reflns_Laue_measured_fraction_full 0.979
_diffrn_reflns_Laue_measured_fraction_max 0.961
_diffrn_reflns_limit_h_max 14
_diffrn_reflns_limit_h_min -14
_diffrn_reflns_limit_k_max 14
_diffrn_reflns_limit_k_min -15
_diffrn_reflns_limit_l_max 38
_diffrn_reflns_limit_l_min -39
_diffrn_reflns_number 14905
_diffrn_reflns_point_group_measured_fraction_full 0.979
_diffrn_reflns_point_group_measured_fraction_max 0.961
_diffrn_reflns_theta_full 25.242
_diffrn_reflns_theta_max 29.223
_diffrn_reflns_theta_min 2.531
_exptl_absorpt_coefficient_mu 4.058
_exptl_absorpt_correction_T_max 0.836
_exptl_absorpt_correction_T_min 0.470
_exptl_absorpt_correction_type numerical
_exptl_absorpt_process_details
'(X-RED, Data Reduction Program, Version 1.61.1, Stoe & Cie GmbH, Darmstadt 2014.; X-SHAPE, Crystal Optimisation for Numerical Absorption Correction, Version 2.17, Stoe & Cie GmbH, Darmstadt 2014.)'
_exptl_crystal_colour colourless
_exptl_crystal_density_diffrn 2.051
_exptl_crystal_description needl
_exptl_crystal_F_000 2200
_exptl_crystal_size_max 0.45
_exptl_crystal_size_mid 0.35
_exptl_crystal_size_min 0.20
_refine_diff_density_max 0.701
_refine_diff_density_min -0.598
_refine_diff_density_rms 0.097
_refine_ls_extinction_coef 0.00013(3)
_refine_ls_extinction_expression Fc^*^=kFc[1+0.001xFc^2^\l^3^/sin(2\q)]^-1/4^
_refine_ls_extinction_method 'SHELXL-2018/3 (Sheldrick 2018)'
_refine_ls_goodness_of_fit_ref 0.924
_refine_ls_hydrogen_treatment constr
_refine_ls_matrix_type full
_refine_ls_number_parameters 191
_refine_ls_number_reflns 4841
_refine_ls_number_restraints 0
_refine_ls_restrained_S_all 0.924
_refine_ls_R_factor_all 0.0339
_refine_ls_R_factor_gt 0.0242
_refine_ls_shift/su_max 0.002
_refine_ls_shift/su_mean 0.000
_refine_ls_structure_factor_coef Fsqd
_refine_ls_weighting_details 'w=1/[\s^2^(Fo^2^)+(0.0314P)^2^] where P=(Fo^2^+2Fc^2^)/3'
_refine_ls_weighting_scheme calc
_refine_ls_wR_factor_gt 0.0529
_refine_ls_wR_factor_ref 0.0554
_reflns_Friedel_coverage 0.000
_reflns_number_gt 3632
_reflns_number_total 4841
_reflns_threshold_expression 'I > 2\s(I)'
_cod_data_source_file ja0c09454_si_007.cif
_cod_data_source_block MnI2(18-crown-6)
_cod_original_cell_volume 3712.0(13)
_cod_database_code 4135583
_shelx_space_group_comment
;
The symmetry employed for this shelxl refinement is uniquely defined
by the following loop, which should always be used as a source of
symmetry information in preference to the above space-group names.
They are only intended as comments.
;
_shelx_estimated_absorpt_t_max 0.345
_shelx_estimated_absorpt_t_min 0.173
_olex2_refinement_description
;
1. Fixed Uiso
 At 1.2 times of:
  All C(H,H) groups
2.a Secondary CH2 refined with riding coordinates:
 C1(H1A,H1B), C2(H2A,H2B), C3(H3A,H3B), C4(H4A,H4B), C5(H5A,H5B), C6(H6A,H6B),
 C7(H7A,H7B), C8(H8A,H8B), C9(H9A,H9B), C10(H10A,H10B), C11(H11A,H11B),
 C12(H12A,H12B)
;
_olex2_submission_special_instructions 'No special instructions were received'

loop_
_space_group_symop_operation_xyz
'x, y, z'
'-x, y, -z+1/2'
'x+1/2, y+1/2, z'
'-x+1/2, y+1/2, -z+1/2'
'-x, -y, -z'
'x, -y, z-1/2'
'-x+1/2, -y+1/2, -z'
'x+1/2, -y+1/2, z-1/2'

loop_
_atom_site_label
_atom_site_type_symbol
_atom_site_fract_x
_atom_site_fract_y
_atom_site_fract_z
_atom_site_U_iso_or_equiv
_atom_site_adp_type
_atom_site_occupancy
_atom_site_site_symmetry_order
_atom_site_calc_flag
_atom_site_refinement_flags_posn
_atom_site_refinement_flags_adp
_atom_site_refinement_flags_occupancy
_atom_site_disorder_assembly
_atom_site_disorder_group
I1 I 0.78460(2) 0.45302(2) 0.54163(2) 0.04119(6) Uani 1 1 d . . . . .
I2 I 0.78861(2) 0.74474(2) 0.70015(2) 0.04744(7) Uani 1 1 d . . . . .
Mn1 Mn 0.78395(3) 0.60315(4) 0.61925(2) 0.03203(9) Uani 1 1 d . . . . .
O1 O 0.60682(16) 0.68170(17) 0.58307(6) 0.0379(4) Uani 1 1 d . . . . .
O2 O 0.83436(16) 0.74906(16) 0.57168(6) 0.0371(4) Uani 1 1 d . . . . .
O3 O 0.99662(17) 0.63125(19) 0.62305(7) 0.0443(5) Uani 1 1 d . . . . .
O4 O 0.88544(18) 0.46862(18) 0.66370(7) 0.0437(5) Uani 1 1 d . . . . .
O5 O 0.62979(17) 0.48707(17) 0.65623(6) 0.0401(4) Uani 1 1 d . . . . .
O6 O 0.38178(19) 0.5814(2) 0.63394(9) 0.0598(6) Uani 1 1 d . . . . .
C1 C 0.6245(3) 0.7762(2) 0.55328(10) 0.0422(6) Uani 1 1 d . . . . .
H1A H 0.555566 0.827140 0.554293 0.051 Uiso 1 1 calc R . . . .
H1B H 0.629217 0.751868 0.521025 0.051 Uiso 1 1 calc R . . . .
C2 C 0.7411(3) 0.8332(3) 0.57020(10) 0.0433(6) Uani 1 1 d . . . . .
H2A H 0.760230 0.892533 0.548839 0.052 Uiso 1 1 calc R . . . .
H2B H 0.734253 0.864698 0.601223 0.052 Uiso 1 1 calc R . . . .
C3 C 0.9571(2) 0.7910(3) 0.57874(10) 0.0437(7) Uani 1 1 d . . . . .
H3A H 0.965902 0.837152 0.606729 0.052 Uiso 1 1 calc R . . . .
H3B H 0.977546 0.835315 0.551968 0.052 Uiso 1 1 calc R . . . .
C4 C 1.0391(2) 0.6916(3) 0.58422(10) 0.0458(7) Uani 1 1 d . . . . .
H4A H 1.032426 0.646574 0.555906 0.055 Uiso 1 1 calc R . . . .
H4B H 1.124416 0.713998 0.590693 0.055 Uiso 1 1 calc R . . . .
C5 C 1.0700(3) 0.5378(3) 0.63848(13) 0.0551(8) Uani 1 1 d . . . . .
H5A H 1.154024 0.560667 0.647546 0.066 Uiso 1 1 calc R . . . .
H5B H 1.071286 0.482528 0.613727 0.066 Uiso 1 1 calc R . . . .
C6 C 1.0102(3) 0.4921(3) 0.67967(12) 0.0544(8) Uani 1 1 d . . . . .
H6A H 1.051821 0.424688 0.690971 0.065 Uiso 1 1 calc R . . . .
H6B H 1.013433 0.545986 0.705065 0.065 Uiso 1 1 calc R . . . .
C7 C 0.8149(3) 0.4142(3) 0.69742(10) 0.0486(7) Uani 1 1 d . . . . .
H7A H 0.802715 0.463269 0.723699 0.058 Uiso 1 1 calc R . . . .
H7B H 0.856336 0.347235 0.709241 0.058 Uiso 1 1 calc R . . . .
C8 C 0.6942(3) 0.3863(3) 0.67134(10) 0.0466(7) Uani 1 1 d . . . . .
H8A H 0.708450 0.340938 0.644151 0.056 Uiso 1 1 calc R . . . .
H8B H 0.643860 0.343825 0.691571 0.056 Uiso 1 1 calc R . . . .
C9 C 0.5455(3) 0.5221(3) 0.69007(10) 0.0488(7) Uani 1 1 d . . . . .
H9A H 0.591870 0.544653 0.718929 0.059 Uiso 1 1 calc R . . . .
H9B H 0.492915 0.460196 0.697317 0.059 Uiso 1 1 calc R . . . .
C10 C 0.4676(3) 0.6170(3) 0.67145(11) 0.0517(7) Uani 1 1 d . . . . .
H10A H 0.422937 0.648038 0.696575 0.062 Uiso 1 1 calc R . . . .
H10B H 0.520069 0.674895 0.660158 0.062 Uiso 1 1 calc R . . . .
C11 C 0.3870(3) 0.6406(3) 0.59135(12) 0.0525(8) Uani 1 1 d . . . . .
H11A H 0.384115 0.719729 0.597925 0.063 Uiso 1 1 calc R . . . .
H11B H 0.314784 0.622141 0.570728 0.063 Uiso 1 1 calc R . . . .
C12 C 0.5010(2) 0.6161(3) 0.56615(11) 0.0464(7) Uani 1 1 d . . . . .
H12A H 0.521138 0.537755 0.569893 0.056 Uiso 1 1 calc R . . . .
H12B H 0.483279 0.630293 0.532832 0.056 Uiso 1 1 calc R . . . .

loop_
_atom_site_aniso_label
_atom_site_aniso_U_11
_atom_site_aniso_U_22
_atom_site_aniso_U_33
_atom_site_aniso_U_23
_atom_site_aniso_U_13
_atom_site_aniso_U_12
I1 0.04636(11) 0.03911(11) 0.03775(9) -0.00285(7) 0.00081(7) 0.00558(8)
I2 0.04866(11) 0.05224(14) 0.04177(9) -0.01363(8) 0.00564(7) -0.00039(9)
Mn1 0.02833(18) 0.0340(2) 0.03370(17) 0.00024(14) 0.00231(13) 0.00258(15)
O1 0.0314(9) 0.0413(12) 0.0412(9) 0.0037(8) 0.0033(7) -0.0013(8)
O2 0.0319(9) 0.0345(11) 0.0452(10) 0.0004(8) 0.0052(7) -0.0036(8)
O3 0.0300(9) 0.0557(14) 0.0477(10) -0.0026(9) 0.0061(8) 0.0074(9)
O4 0.0393(10) 0.0499(13) 0.0407(9) 0.0060(8) -0.0041(8) 0.0060(9)
O5 0.0392(10) 0.0437(12) 0.0377(9) 0.0053(8) 0.0052(7) 0.0021(8)
O6 0.0358(11) 0.0773(18) 0.0663(14) 0.0128(12) 0.0055(10) -0.0112(11)
C1 0.0403(14) 0.0404(17) 0.0454(14) 0.0087(11) 0.0001(11) 0.0058(12)
C2 0.0464(16) 0.0350(17) 0.0485(14) 0.0064(11) 0.0036(12) 0.0034(12)
C3 0.0366(14) 0.0475(18) 0.0477(14) -0.0053(12) 0.0078(11) -0.0150(12)
C4 0.0288(13) 0.061(2) 0.0492(14) -0.0105(13) 0.0099(11) -0.0083(13)
C5 0.0316(14) 0.063(2) 0.070(2) -0.0046(16) 0.0006(13) 0.0152(14)
C6 0.0385(15) 0.063(2) 0.0590(17) 0.0062(15) -0.0112(13) 0.0124(14)
C7 0.0567(18) 0.0478(19) 0.0405(14) 0.0101(12) -0.0022(12) 0.0050(14)
C8 0.0524(17) 0.0398(18) 0.0473(14) 0.0067(12) 0.0020(12) -0.0021(13)
C9 0.0471(16) 0.060(2) 0.0410(13) 0.0041(13) 0.0125(12) -0.0048(14)
C10 0.0456(16) 0.060(2) 0.0518(16) -0.0010(14) 0.0162(13) -0.0007(14)
C11 0.0300(14) 0.063(2) 0.0649(19) 0.0075(15) 0.0035(12) 0.0031(13)
C12 0.0310(13) 0.055(2) 0.0533(15) -0.0042(13) 0.0038(11) -0.0057(13)

loop_
_atom_type_symbol
_atom_type_description
_atom_type_scat_dispersion_real
_atom_type_scat_dispersion_imag
_atom_type_scat_source
C C 0.0033 0.0016 'International Tables Vol C Tables 4.2.6.8 and 6.1.1.4'
H H 0.0000 0.0000 'International Tables Vol C Tables 4.2.6.8 and 6.1.1.4'
O O 0.0106 0.0060 'International Tables Vol C Tables 4.2.6.8 and 6.1.1.4'
Mn Mn 0.3368 0.7283 'International Tables Vol C Tables 4.2.6.8 and 6.1.1.4'
I I -0.4742 1.8119 'International Tables Vol C Tables 4.2.6.8 and 6.1.1.4'

loop_
_geom_angle_atom_site_label_1
_geom_angle_atom_site_label_2
_geom_angle_atom_site_label_3
_geom_angle
_geom_angle_site_symmetry_1
_geom_angle_site_symmetry_3
_geom_angle_publ_flag
I1 Mn1 I2 177.050(17) . . ?
O1 Mn1 I1 87.88(5) . . ?
O1 Mn1 I2 94.59(5) . . ?
O1 Mn1 O3 138.60(7) . . ?
O1 Mn1 O5 81.50(7) . . ?
O2 Mn1 I1 90.52(5) . . ?
O2 Mn1 I2 91.85(5) . . ?
O2 Mn1 O1 69.84(7) . . ?
O2 Mn1 O3 68.79(7) . . ?
O2 Mn1 O5 151.22(7) . . ?
O3 Mn1 I1 93.80(6) . . ?
O3 Mn1 I2 85.41(6) . . ?
O3 Mn1 O5 139.71(7) . . ?
O4 Mn1 I1 87.36(6) . . ?
O4 Mn1 I2 89.71(6) . . ?
O4 Mn1 O1 152.30(7) . . ?
O4 Mn1 O2 137.46(7) . . ?
O4 Mn1 O3 68.98(8) . . ?
O4 Mn1 O5 71.32(7) . . ?
O5 Mn1 I1 90.94(5) . . ?
O5 Mn1 I2 87.84(5) . . ?
C1 O1 Mn1 116.11(15) . . ?
C1 O1 C12 111.8(2) . . ?
C12 O1 Mn1 122.69(18) . . ?
C2 O2 Mn1 110.76(15) . . ?
C3 O2 Mn1 116.54(17) . . ?
C3 O2 C2 114.1(2) . . ?
C4 O3 Mn1 114.54(16) . . ?
C5 O3 Mn1 115.44(19) . . ?
C5 O3 C4 115.6(2) . . ?
C6 O4 Mn1 116.42(19) . . ?
C6 O4 C7 114.9(2) . . ?
C7 O4 Mn1 115.73(17) . . ?
C8 O5 Mn1 105.65(16) . . ?
C9 O5 Mn1 127.24(18) . . ?
C9 O5 C8 111.2(2) . . ?
C11 O6 C10 115.2(3) . . ?
O1 C1 H1A 110.0 . . ?
O1 C1 H1B 110.0 . . ?
O1 C1 C2 108.7(2) . . ?
H1A C1 H1B 108.3 . . ?
C2 C1 H1A 110.0 . . ?
C2 C1 H1B 110.0 . . ?
O2 C2 C1 105.6(2) . . ?
O2 C2 H2A 110.6 . . ?
O2 C2 H2B 110.6 . . ?
C1 C2 H2A 110.6 . . ?
C1 C2 H2B 110.6 . . ?
H2A C2 H2B 108.8 . . ?
O2 C3 H3A 110.5 . . ?
O2 C3 H3B 110.5 . . ?
O2 C3 C4 106.1(2) . . ?
H3A C3 H3B 108.7 . . ?
C4 C3 H3A 110.5 . . ?
C4 C3 H3B 110.5 . . ?
O3 C4 C3 105.2(2) . . ?
O3 C4 H4A 110.7 . . ?
O3 C4 H4B 110.7 . . ?
C3 C4 H4A 110.7 . . ?
C3 C4 H4B 110.7 . . ?
H4A C4 H4B 108.8 . . ?
O3 C5 H5A 110.7 . . ?
O3 C5 H5B 110.7 . . ?
O3 C5 C6 105.4(2) . . ?
H5A C5 H5B 108.8 . . ?
C6 C5 H5A 110.7 . . ?
C6 C5 H5B 110.7 . . ?
O4 C6 C5 106.4(2) . . ?
O4 C6 H6A 110.4 . . ?
O4 C6 H6B 110.4 . . ?
C5 C6 H6A 110.4 . . ?
C5 C6 H6B 110.4 . . ?
H6A C6 H6B 108.6 . . ?
O4 C7 H7A 110.7 . . ?
O4 C7 H7B 110.7 . . ?
O4 C7 C8 105.2(2) . . ?
H7A C7 H7B 108.8 . . ?
C8 C7 H7A 110.7 . . ?
C8 C7 H7B 110.7 . . ?
O5 C8 C7 110.3(3) . . ?
O5 C8 H8A 109.6 . . ?
O5 C8 H8B 109.6 . . ?
C7 C8 H8A 109.6 . . ?
C7 C8 H8B 109.6 . . ?
H8A C8 H8B 108.1 . . ?
O5 C9 H9A 109.5 . . ?
O5 C9 H9B 109.5 . . ?
O5 C9 C10 110.9(2) . . ?
H9A C9 H9B 108.0 . . ?
C10 C9 H9A 109.5 . . ?
C10 C9 H9B 109.5 . . ?
O6 C10 C9 111.0(3) . . ?
O6 C10 H10A 109.4 . . ?
O6 C10 H10B 109.4 . . ?
C9 C10 H10A 109.4 . . ?
C9 C10 H10B 109.4 . . ?
H10A C10 H10B 108.0 . . ?
O6 C11 H11A 108.8 . . ?
O6 C11 H11B 108.8 . . ?
O6 C11 C12 113.6(3) . . ?
H11A C11 H11B 107.7 . . ?
C12 C11 H11A 108.8 . . ?
C12 C11 H11B 108.8 . . ?
O1 C12 C11 113.4(3) . . ?
O1 C12 H12A 108.9 . . ?
O1 C12 H12B 108.9 . . ?
C11 C12 H12A 108.9 . . ?
C11 C12 H12B 108.9 . . ?
H12A C12 H12B 107.7 . . ?

loop_
_geom_bond_atom_site_label_1
_geom_bond_atom_site_label_2
_geom_bond_distance
_geom_bond_site_symmetry_2
_geom_bond_publ_flag
I1 Mn1 2.8553(6) . ?
I2 Mn1 2.8630(6) . ?
Mn1 O1 2.3151(19) . ?
Mn1 O2 2.3075(19) . ?
Mn1 O3 2.331(2) . ?
Mn1 O4 2.285(2) . ?
Mn1 O5 2.477(2) . ?
O1 C1 1.439(3) . ?
O1 C12 1.447(3) . ?
O2 C2 1.430(3) . ?
O2 C3 1.426(3) . ?
O3 C4 1.429(4) . ?
O3 C5 1.427(4) . ?
O4 C6 1.426(4) . ?
O4 C7 1.432(4) . ?
O5 C8 1.447(4) . ?
O5 C9 1.443(3) . ?
O6 C10 1.430(4) . ?
O6 C11 1.412(4) . ?
C1 H1A 0.9700 . ?
C1 H1B 0.9700 . ?
C1 C2 1.488(4) . ?
C2 H2A 0.9700 . ?
C2 H2B 0.9700 . ?
C3 H3A 0.9700 . ?
C3 H3B 0.9700 . ?
C3 C4 1.491(5) . ?
C4 H4A 0.9700 . ?
C4 H4B 0.9700 . ?
C5 H5A 0.9700 . ?
C5 H5B 0.9700 . ?
C5 C6 1.490(5) . ?
C6 H6A 0.9700 . ?
C6 H6B 0.9700 . ?
C7 H7A 0.9700 . ?
C7 H7B 0.9700 . ?
C7 C8 1.496(4) . ?
C8 H8A 0.9700 . ?
C8 H8B 0.9700 . ?
C9 H9A 0.9700 . ?
C9 H9B 0.9700 . ?
C9 C10 1.493(5) . ?
C10 H10A 0.9700 . ?
C10 H10B 0.9700 . ?
C11 H11A 0.9700 . ?
C11 H11B 0.9700 . ?
C11 C12 1.508(4) . ?
C12 H12A 0.9700 . ?
C12 H12B 0.9700 . ?
